data_7200991
loop_
_publ_author_name
'Salorinne, Kirsi'
'Nissinen, Maija'

_publ_section_title
;
 Twisting of the resorcinarene core due to solvent effects upon
 crystallization
;
_journal_issue 8
_journal_name_full CrystEngComm
_journal_page_first 1572
_journal_paper_doi 10.1039/b902718a
_journal_volume 11
_journal_year 2009
_chemical_formula_sum 'C46 H60 O10'
_chemical_formula_weight 772.94
_chemical_name_systematic
;
?
;
_space_group_IT_number 130
_symmetry_cell_setting tetragonal
_symmetry_space_group_name_Hall '-P 4a 2ac'
_symmetry_space_group_name_H-M 'P 4/n c c :2'
_atom_sites_solution_hydrogens geom
_atom_sites_solution_primary direct
_atom_sites_solution_secondary difmap
_audit_creation_method SHELXL-97
_cell_angle_alpha 90.00
_cell_angle_beta 90.00
_cell_angle_gamma 90.00
_cell_formula_units_Z 4
_cell_length_a 16.4267(4)
_cell_length_b 16.4267(4)
_cell_length_c 16.1350(7)
_cell_measurement_temperature 173(2)
_cell_volume 4353.8(2)
_computing_structure_refinement 'SHELXL-97 (Sheldrick, 1997)'
_computing_structure_solution 'SHELXS-97 (Sheldrick, 1990)'
_diffrn_ambient_temperature 173(2)
_diffrn_measured_fraction_theta_full 0.984
_diffrn_measured_fraction_theta_max 0.984
_diffrn_radiation_monochromator graphite
_diffrn_radiation_source 'fine-focus sealed tube'
_diffrn_radiation_type CuK\a
_diffrn_radiation_wavelength 1.54178
_diffrn_reflns_av_R_equivalents 0.0623
_diffrn_reflns_av_sigmaI/netI 0.0405
_diffrn_reflns_limit_h_max 19
_diffrn_reflns_limit_h_min -19
_diffrn_reflns_limit_k_max 13
_diffrn_reflns_limit_k_min -13
_diffrn_reflns_limit_l_max 18
_diffrn_reflns_limit_l_min -17
_diffrn_reflns_number 6315
_diffrn_reflns_theta_full 66.90
_diffrn_reflns_theta_max 66.90
_diffrn_reflns_theta_min 3.81
_exptl_absorpt_coefficient_mu 0.663
_exptl_absorpt_correction_T_max 0.8788
_exptl_absorpt_correction_T_min 0.8788
_exptl_absorpt_correction_type empirical
_exptl_absorpt_process_details 'Denzo (otwinowski, Borek, Majewski & Minor, 2003)'
_exptl_crystal_colour colorless
_exptl_crystal_density_diffrn 1.179
_exptl_crystal_density_method 'not measured'
_exptl_crystal_description block
_exptl_crystal_F_000 1664
_exptl_crystal_size_max 0.20
_exptl_crystal_size_mid 0.20
_exptl_crystal_size_min 0.20
_refine_diff_density_max 0.701
_refine_diff_density_min -0.352
_refine_diff_density_rms 0.092
_refine_ls_extinction_coef 0.0030(6)
_refine_ls_extinction_expression Fc^*^=kFc[1+0.001xFc^2^\l^3^/sin(2\q)]^-1/4^
_refine_ls_extinction_method SHELXL
_refine_ls_goodness_of_fit_ref 1.126
_refine_ls_hydrogen_treatment mixed
_refine_ls_matrix_type full
_refine_ls_number_parameters 138
_refine_ls_number_reflns 1913
_refine_ls_number_restraints 0
_refine_ls_restrained_S_all 1.126
_refine_ls_R_factor_all 0.0831
_refine_ls_R_factor_gt 0.0758
_refine_ls_shift/su_max 0.000
_refine_ls_shift/su_mean 0.000
_refine_ls_structure_factor_coef Fsqd
_refine_ls_weighting_details 'calc w=1/[\s^2^(Fo^2^)+(0.1369P)^2^+1.9533P] where P=(Fo^2^+2Fc^2^)/3'
_refine_ls_weighting_scheme calc
_refine_ls_wR_factor_gt 0.2184
_refine_ls_wR_factor_ref 0.2285
_reflns_number_gt 1634
_reflns_number_total 1913
_reflns_threshold_expression >2sigma(I)
_cod_data_source_file b902718a.txt
_cod_data_source_block I
_cod_original_sg_symbol_H-M P4/ncc
_cod_database_code 7200991

loop_
_symmetry_equiv_pos_as_xyz
'x, y, z'
'-x+1/2, -y+1/2, z'
'-y+1/2, x, z'
'y, -x+1/2, z'
'-x, y+1/2, -z+1/2'
'x+1/2, -y, -z+1/2'
'y+1/2, x+1/2, -z+1/2'
'-y, -x, -z+1/2'
'-x, -y, -z'
'x-1/2, y-1/2, -z'
'y-1/2, -x, -z'
'-y, x-1/2, -z'
'x, -y-1/2, z-1/2'
'-x-1/2, y, z-1/2'
'-y-1/2, -x-1/2, z-1/2'
'y, x, z-1/2'

loop_
_atom_site_label
_atom_site_type_symbol
_atom_site_fract_x
_atom_site_fract_y
_atom_site_fract_z
_atom_site_U_iso_or_equiv
_atom_site_adp_type
_atom_site_occupancy
_atom_site_symmetry_multiplicity
_atom_site_calc_flag
_atom_site_refinement_flags
_atom_site_disorder_assembly
_atom_site_disorder_group
C1 C 0.42138(13) 0.14997(13) 0.53793(12) 0.0334(6) Uani 1 1 d . . .
C2 C 0.37458(13) 0.34608(13) 0.56802(12) 0.0326(6) Uani 1 1 d . . .
H2 H 0.3447 0.3229 0.6126 0.039 Uiso 1 1 calc R . .
C3 C 0.44067(13) 0.30245(14) 0.53662(13) 0.0341(6) Uani 1 1 d . . .
C4 C 0.48235(14) 0.33681(15) 0.46968(14) 0.0408(6) Uani 1 1 d . . .
C5 C 0.41207(16) 0.04022(15) 0.43782(15) 0.0437(7) Uani 1 1 d . . .
H5 H 0.4351 0.0105 0.3931 0.052 Uiso 1 1 calc R . .
C6 C 0.45354(14) 0.10582(15) 0.47114(14) 0.0384(6) Uani 1 1 d . . .
C7 C 0.46757(13) 0.22224(13) 0.57452(13) 0.0338(6) Uani 1 1 d . . .
H7 H 0.5259 0.2148 0.5587 0.041 Uiso 1 1 calc R . .
C29 C 0.46523(14) 0.22417(14) 0.67020(13) 0.0389(6) Uani 1 1 d . . .
H29A H 0.4933 0.2739 0.6900 0.047 Uiso 1 1 calc R . .
H29B H 0.4079 0.2270 0.6888 0.047 Uiso 1 1 calc R . .
C30 C 0.50509(19) 0.15054(17) 0.70853(16) 0.0567(8) Uani 1 1 d . . .
H30A H 0.4717 0.1022 0.6977 0.085 Uiso 1 1 calc R . .
H30B H 0.5102 0.1586 0.7685 0.085 Uiso 1 1 calc R . .
H30C H 0.5593 0.1429 0.6843 0.085 Uiso 1 1 calc R . .
C37 C 0.56042(18) 0.09091(18) 0.36987(17) 0.0582(8) Uani 1 1 d . . .
H37A H 0.5682 0.0331 0.3828 0.087 Uiso 1 1 calc R . .
H37B H 0.6129 0.1153 0.3552 0.087 Uiso 1 1 calc R . .
H37C H 0.5227 0.0963 0.3232 0.087 Uiso 1 1 calc R . .
O4 O 0.54807(12) 0.30051(13) 0.43231(12) 0.0574(7) Uani 1 1 d . . .
H4 H 0.546(2) 0.249(2) 0.445(2) 0.069 Uiso 1 1 d . . .
O6 O 0.52757(10) 0.13175(11) 0.44075(11) 0.0475(6) Uani 1 1 d . . .
C42 C 0.3151(6) 0.2111(7) 0.3540(4) 0.103(3) Uani 0.50 1 d P . .
H42A H 0.3551 0.1865 0.3165 0.155 Uiso 0.50 1 calc PR . .
H42B H 0.2916 0.1687 0.3894 0.155 Uiso 0.50 1 calc PR . .
H42C H 0.3420 0.2521 0.3886 0.155 Uiso 0.50 1 calc PR . .
C41 C 0.2500 0.2500 0.3050(3) 0.0411(11) Uani 1 4 d S . .
O40 O 0.2500 0.2500 0.23074(19) 0.0475(9) Uani 1 4 d S . .
O50 O 0.7500 0.2500 0.3793(15) 0.277(10) Uiso 0.50 2 d SP . .
C51 C 0.7500 0.2500 0.4618(10) 0.123(5) Uiso 0.50 2 d SP . .
C52 C 0.6859(12) 0.2158(12) 0.5174(12) 0.202(7) Uiso 0.50 1 d P . .
H52A H 0.6423 0.1920 0.4838 0.303 Uiso 0.50 1 calc PR . .
H52B H 0.6635 0.2594 0.5521 0.303 Uiso 0.50 1 calc PR . .
H52C H 0.7098 0.1737 0.5528 0.303 Uiso 0.50 1 calc PR . .

loop_
_atom_site_aniso_label
_atom_site_aniso_U_11
_atom_site_aniso_U_22
_atom_site_aniso_U_33
_atom_site_aniso_U_23
_atom_site_aniso_U_13
_atom_site_aniso_U_12
C1 0.0355(11) 0.0376(12) 0.0270(11) -0.0005(8) -0.0019(8) 0.0052(9)
C2 0.0344(11) 0.0373(12) 0.0260(10) -0.0002(8) 0.0001(8) -0.0048(9)
C3 0.0346(11) 0.0382(12) 0.0295(11) -0.0023(9) -0.0009(8) -0.0036(9)
C4 0.0411(13) 0.0470(13) 0.0344(12) -0.0016(10) 0.0078(9) 0.0002(10)
C5 0.0471(14) 0.0482(14) 0.0358(12) -0.0112(10) 0.0067(10) 0.0022(10)
C6 0.0383(12) 0.0444(13) 0.0324(12) -0.0027(9) 0.0038(9) 0.0041(9)
C7 0.0311(11) 0.0398(12) 0.0305(12) -0.0028(9) 0.0006(8) 0.0019(8)
C29 0.0423(12) 0.0440(13) 0.0302(12) -0.0022(9) -0.0035(9) 0.0006(9)
C30 0.0707(18) 0.0586(17) 0.0406(14) 0.0036(12) -0.0106(13) 0.0093(14)
C37 0.0575(16) 0.0677(18) 0.0493(15) -0.0130(13) 0.0220(13) 0.0020(13)
O4 0.0590(12) 0.0590(12) 0.0543(12) 0.0090(9) 0.0265(9) 0.0137(9)
O6 0.0431(10) 0.0529(11) 0.0466(11) -0.0111(8) 0.0144(7) -0.0018(7)
C42 0.101(6) 0.150(9) 0.058(4) 0.026(5) -0.024(4) 0.022(6)
C41 0.0450(16) 0.0450(16) 0.033(2) 0.000 0.000 0.000
O40 0.0566(13) 0.0566(13) 0.0293(16) 0.000 0.000 0.000

loop_
_atom_type_symbol
_atom_type_description
_atom_type_scat_dispersion_real
_atom_type_scat_dispersion_imag
_atom_type_scat_source
C C 0.0181 0.0091 'International Tables Vol C Tables 4.2.6.8 and 6.1.1.4'
H H 0.0000 0.0000 'International Tables Vol C Tables 4.2.6.8 and 6.1.1.4'
O O 0.0492 0.0322 'International Tables Vol C Tables 4.2.6.8 and 6.1.1.4'

loop_
_geom_angle_atom_site_label_1
_geom_angle_atom_site_label_2
_geom_angle_atom_site_label_3
_geom_angle
_geom_angle_site_symmetry_1
_geom_angle_site_symmetry_3
_geom_angle_publ_flag
C2 C1 C6 117.0(2) 4 . ?
C2 C1 C7 122.21(18) 4 . ?
C6 C1 C7 120.8(2) . . ?
C1 C2 C3 123.80(19) 3 . ?
C2 C3 C4 117.0(2) . . ?
C2 C3 C7 121.71(19) . . ?
C4 C3 C7 121.3(2) . . ?
O4 C4 C5 115.7(2) . 3 ?
O4 C4 C3 123.3(2) . . ?
C5 C4 C3 121.0(2) 3 . ?
C6 C5 C4 120.2(2) . 4 ?
O6 C6 C5 122.5(2) . . ?
O6 C6 C1 116.5(2) . . ?
C5 C6 C1 121.1(2) . . ?
C3 C7 C1 111.97(17) . . ?
C3 C7 C29 112.18(17) . . ?
C1 C7 C29 112.95(18) . . ?
C30 C29 C7 112.50(19) . . ?
C6 O6 C37 118.15(19) . . ?
O40 C41 C42 122.4(4) . 3 ?
O40 C41 C42 122.4(4) . . ?
C42 C41 C42 73.3(3) 3 . ?
O40 C41 C42 122.4(4) . 4 ?
C42 C41 C42 115.3(7) 3 4 ?
C42 C41 C42 73.3(3) . 4 ?
O40 C41 C42 122.4(4) . 2 ?
C42 C41 C42 73.3(3) 3 2 ?
C42 C41 C42 115.3(7) . 2 ?
C42 C41 C42 73.3(3) 4 2 ?
C51 C51 C52 74.3(12) 11_666 11_666 ?
C51 C51 C52 74.3(12) 11_666 12_656 ?
C52 C51 C52 149(2) 11_666 12_656 ?
C51 C51 O50 180.000(6) 11_666 . ?
C52 C51 O50 105.7(12) 11_666 . ?
C52 C51 O50 105.7(12) 12_656 . ?
C51 C51 C52 53.1(9) 11_666 . ?
C52 C51 C52 80.7(8) 11_666 . ?
C52 C51 C52 80.7(8) 12_656 . ?
O50 C51 C52 126.9(9) . . ?
C51 C51 C52 53.1(9) 11_666 2_655 ?
C52 C51 C52 80.7(8) 11_666 2_655 ?
C52 C51 C52 80.7(8) 12_656 2_655 ?
O50 C51 C52 126.9(9) . 2_655 ?
C52 C51 C52 106.1(18) . 2_655 ?

loop_
_geom_bond_atom_site_label_1
_geom_bond_atom_site_label_2
_geom_bond_distance
_geom_bond_site_symmetry_2
_geom_bond_publ_flag
C1 C2 1.389(3) 4 ?
C1 C6 1.402(3) . ?
C1 C7 1.528(3) . ?
C2 C1 1.389(3) 3 ?
C2 C3 1.396(3) . ?
C3 C4 1.398(3) . ?
C3 C7 1.518(3) . ?
C4 O4 1.373(3) . ?
C4 C5 1.389(3) 3 ?
C5 C6 1.384(3) . ?
C5 C4 1.389(3) 4 ?
C6 O6 1.379(3) . ?
C7 C29 1.545(3) . ?
C29 C30 1.508(3) . ?
C37 O6 1.431(3) . ?
C42 C41 1.476(7) . ?
C41 O40 1.199(5) . ?
C41 C42 1.476(7) 3 ?
C41 C42 1.476(7) 4 ?
C41 C42 1.476(7) 2 ?
O50 C51 1.33(2) . ?
C51 C51 1.23(3) 11_666 ?
C51 C52 1.239(18) 11_666 ?
C51 C52 1.239(18) 12_656 ?
C51 C52 1.493(16) . ?
C51 C52 1.493(16) 2_655 ?

loop_
_geom_hbond_atom_site_label_D
_geom_hbond_atom_site_label_H
_geom_hbond_atom_site_label_A
_geom_hbond_distance_DH
_geom_hbond_distance_HA
_geom_hbond_distance_DA
_geom_hbond_angle_DHA
_geom_hbond_site_symmetry_A
O4 H4 O6 0.87(4) 1.96(4) 2.796(3) 163(3) .

loop_
_geom_torsion_atom_site_label_1
_geom_torsion_atom_site_label_2
_geom_torsion_atom_site_label_3
_geom_torsion_atom_site_label_4
_geom_torsion
_geom_torsion_site_symmetry_1
_geom_torsion_site_symmetry_2
_geom_torsion_site_symmetry_3
_geom_torsion_site_symmetry_4
_geom_torsion_publ_flag
C1 C2 C3 C4 -1.7(3) 3 . . . ?
C1 C2 C3 C7 176.93(19) 3 . . . ?
C2 C3 C4 O4 -179.6(2) . . . . ?
C7 C3 C4 O4 1.8(4) . . . . ?
C2 C3 C4 C5 1.7(3) . . . 3 ?
C7 C3 C4 C5 -176.9(2) . . . 3 ?
C4 C5 C6 O6 -178.7(2) 4 . . . ?
C4 C5 C6 C1 0.8(4) 4 . . . ?
C2 C1 C6 O6 178.77(19) 4 . . . ?
C7 C1 C6 O6 -0.6(3) . . . . ?
C2 C1 C6 C5 -0.8(3) 4 . . . ?
C7 C1 C6 C5 179.9(2) . . . . ?
C2 C3 C7 C1 86.8(2) . . . . ?
C4 C3 C7 C1 -94.6(2) . . . . ?
C2 C3 C7 C29 -41.4(3) . . . . ?
C4 C3 C7 C29 137.1(2) . . . . ?
C2 C1 C7 C3 -85.2(2) 4 . . . ?
C6 C1 C7 C3 94.1(2) . . . . ?
C2 C1 C7 C29 42.6(3) 4 . . . ?
C6 C1 C7 C29 -138.1(2) . . . . ?
C3 C7 C29 C30 -170.2(2) . . . . ?
C1 C7 C29 C30 62.1(3) . . . . ?
C5 C6 O6 C37 2.7(4) . . . . ?
C1 C6 O6 C37 -176.8(2) . . . . ?
